data_7107128
loop_
_publ_author_name
'Holm Petzold'
'Albara I. S. Alrawashdeh'

_publ_section_title
;
 A 2,2',6,6'-tetraphosphinobiphenyl
;
_journal_name_full Chem.Commun.
_journal_page_first 160
_journal_paper_doi 10.1039/c1cc15917h
_journal_volume 48
_journal_year 2012
_chemical_formula_moiety
;
[C38 H66 Cl4 P4 Pd2]*[C36.25 H61 Cl4 P4 Pd2]*5[CH2Cl2]*0.5[CH3OH]
;
_chemical_formula_sum 'C159.5 H278 Cl36 O P16 Pd8'
_chemical_formula_weight 4834.74
_chemical_name_systematic
;
?
;
_space_group_IT_number 14
_symmetry_cell_setting monoclinic
_symmetry_space_group_name_Hall '-P 2ybc'
_symmetry_space_group_name_H-M 'P 1 21/c 1'
_atom_sites_solution_hydrogens geom
_atom_sites_solution_primary direct
_atom_sites_solution_secondary difmap
_audit_creation_method SHELXL-97
_cell_angle_alpha 90.00
_cell_angle_beta 99.158(2)
_cell_angle_gamma 90.00
_cell_formula_units_Z 2
_cell_length_a 23.3722(4)
_cell_length_b 11.6540(2)
_cell_length_c 38.7341(6)
_cell_measurement_reflns_used 26632
_cell_measurement_temperature 153(2)
_cell_measurement_theta_max 24.9987
_cell_measurement_theta_min 2.9460
_cell_volume 10415.9(3)
_computing_molecular_graphics 'ORTEP32 for Windows'
_computing_structure_refinement 'SHELXL-97 (Sheldrick, 1997)'
_computing_structure_solution SIR92
_diffrn_ambient_temperature 153(2)
_diffrn_measured_fraction_theta_full 0.998
_diffrn_measured_fraction_theta_max 0.998
_diffrn_radiation_monochromator graphite
_diffrn_radiation_source 'fine-focus sealed tube'
_diffrn_radiation_type MoK\a
_diffrn_radiation_wavelength 0.71073
_diffrn_reflns_av_R_equivalents 0.0329
_diffrn_reflns_av_sigmaI/netI 0.0430
_diffrn_reflns_limit_h_max 27
_diffrn_reflns_limit_h_min -24
_diffrn_reflns_limit_k_max 13
_diffrn_reflns_limit_k_min -13
_diffrn_reflns_limit_l_max 46
_diffrn_reflns_limit_l_min -44
_diffrn_reflns_number 51728
_diffrn_reflns_theta_full 25.05
_diffrn_reflns_theta_max 25.05
_diffrn_reflns_theta_min 3.10
_exptl_absorpt_coefficient_mu 1.304
_exptl_absorpt_correction_T_max 1.00000
_exptl_absorpt_correction_T_min 0.79940
_exptl_absorpt_correction_type multi-scan
_exptl_absorpt_process_details
;
CrysAlisPro, Oxford Diffraction Ltd.,
Version 1.171.33.64 (release 22-03-2010 CrysAlis171 .NET)
(compiled Mar 22 2010,13:57:49)
Empirical absorption correction using spherical harmonics,
implemented in SCALE3 ABSPACK scaling algorithm.
;
_exptl_crystal_colour yellow
_exptl_crystal_density_diffrn 1.542
_exptl_crystal_density_method 'not measured'
_exptl_crystal_description block
_exptl_crystal_F_000 4926
_exptl_crystal_size_max 0.4
_exptl_crystal_size_mid 0.15
_exptl_crystal_size_min 0.1
_refine_diff_density_max 1.687
_refine_diff_density_min -0.879
_refine_diff_density_rms 0.094
_refine_ls_extinction_method none
_refine_ls_goodness_of_fit_ref 1.072
_refine_ls_hydrogen_treatment constr
_refine_ls_matrix_type full
_refine_ls_number_parameters 1095
_refine_ls_number_reflns 18391
_refine_ls_number_restraints 43
_refine_ls_restrained_S_all 1.075
_refine_ls_R_factor_all 0.0527
_refine_ls_R_factor_gt 0.0377
_refine_ls_shift/su_max 0.002
_refine_ls_shift/su_mean 0.000
_refine_ls_structure_factor_coef Fsqd
_refine_ls_weighting_details 'calc w=1/[\s^2^(Fo^2^)+(0.0618P)^2^+0.0000P] where P=(Fo^2^+2Fc^2^)/3'
_refine_ls_weighting_scheme calc
_refine_ls_wR_factor_gt 0.1027
_refine_ls_wR_factor_ref 0.1058
_reflns_number_gt 14043
_reflns_number_total 18391
_reflns_threshold_expression >2sigma(I)
_cod_data_source_file c1cc15917h.txt
_cod_data_source_block shelxl
_cod_original_formula_sum 'C159.50 H278 Cl36 O P16 Pd8'
_cod_database_code 7107128

loop_
_symmetry_equiv_pos_as_xyz
'x, y, z'
'-x, y+1/2, -z+1/2'
'-x, -y, -z'
'x, -y-1/2, z-1/2'

loop_
_atom_site_label
_atom_site_type_symbol
_atom_site_fract_x
_atom_site_fract_y
_atom_site_fract_z
_atom_site_U_iso_or_equiv
_atom_site_adp_type
_atom_site_occupancy
_atom_site_symmetry_multiplicity
_atom_site_calc_flag
_atom_site_refinement_flags
_atom_site_disorder_assembly
_atom_site_disorder_group
C1 C 0.40927(17) 0.2213(3) 0.14079(9) 0.0147(8) Uani 1 1 d . . .
C2 C 0.46176(17) 0.2564(3) 0.16184(8) 0.0149(8) Uani 1 1 d . . .
C3 C 0.50837(17) 0.1806(3) 0.16720(9) 0.0166(8) Uani 1 1 d . . .
H3 H 0.5435 0.2049 0.1810 0.020 Uiso 1 1 calc R . .
C4 C 0.50540(17) 0.0714(3) 0.15314(9) 0.0179(8) Uani 1 1 d . . .
C5 C 0.45302(18) 0.0361(3) 0.13392(9) 0.0188(8) Uani 1 1 d . . .
H5 H 0.4503 -0.0394 0.1246 0.023 Uiso 1 1 calc R . .
C6 C 0.40391(17) 0.1070(3) 0.12772(9) 0.0158(8) Uani 1 1 d . . .
C7 C 0.55643(19) -0.0082(4) 0.15871(11) 0.0280(10) Uani 1 1 d . . .
H7A H 0.5428 -0.0876 0.1592 0.042 Uiso 1 1 calc R . .
H7B H 0.5810 0.0100 0.1810 0.042 Uiso 1 1 calc R . .
H7C H 0.5789 0.0010 0.1396 0.042 Uiso 1 1 calc R . .
C8 C 0.36217(16) 0.3067(3) 0.13111(8) 0.0137(8) Uani 1 1 d . . .
C9 C 0.37115(16) 0.4000(3) 0.10890(9) 0.0147(8) Uani 1 1 d . . .
C10 C 0.32573(17) 0.4779(3) 0.09962(9) 0.0167(8) Uani 1 1 d . . .
H10 H 0.3315 0.5408 0.0850 0.020 Uiso 1 1 calc R . .
C11 C 0.27293(17) 0.4672(3) 0.11089(9) 0.0187(8) Uani 1 1 d . . .
C12 C 0.26486(17) 0.3760(3) 0.13253(9) 0.0172(8) Uani 1 1 d . . .
H12 H 0.2285 0.3673 0.1403 0.021 Uiso 1 1 calc R . .
C13 C 0.30876(17) 0.2969(3) 0.14323(9) 0.0157(8) Uani 1 1 d . . .
C14 C 0.22563(19) 0.5548(4) 0.10086(11) 0.0276(10) Uani 1 1 d . . .
H14A H 0.2399 0.6310 0.1087 0.041 Uiso 1 1 calc R . .
H14B H 0.1921 0.5352 0.1120 0.041 Uiso 1 1 calc R . .
H14C H 0.2142 0.5552 0.0754 0.041 Uiso 1 1 calc R . .
C15 C 0.54127(16) 0.3938(3) 0.21328(9) 0.0173(8) Uani 1 1 d . . .
H15 H 0.5399 0.4639 0.2280 0.021 Uiso 1 1 calc R . .
C16 C 0.54572(18) 0.2926(3) 0.23987(9) 0.0222(9) Uani 1 1 d . . .
H16A H 0.5763 0.2396 0.2354 0.033 Uiso 1 1 calc R . .
H16B H 0.5086 0.2517 0.2372 0.033 Uiso 1 1 calc R . .
H16C H 0.5551 0.3226 0.2637 0.033 Uiso 1 1 calc R . .
C17 C 0.59680(17) 0.4077(3) 0.19776(9) 0.0198(9) Uani 1 1 d . . .
H17A H 0.6294 0.4209 0.2166 0.030 Uiso 1 1 calc R . .
H17B H 0.5929 0.4733 0.1817 0.030 Uiso 1 1 calc R . .
H17C H 0.6038 0.3379 0.1850 0.030 Uiso 1 1 calc R . .
C18 C 0.41278(17) 0.4357(3) 0.20484(9) 0.0171(8) Uani 1 1 d . . .
H18 H 0.3848 0.3704 0.2003 0.021 Uiso 1 1 calc R . .
C19 C 0.37948(18) 0.5442(3) 0.19136(10) 0.0222(9) Uani 1 1 d . . .
H19A H 0.3458 0.5534 0.2033 0.033 Uiso 1 1 calc R . .
H19B H 0.3665 0.5374 0.1661 0.033 Uiso 1 1 calc R . .
H19C H 0.4049 0.6111 0.1961 0.033 Uiso 1 1 calc R . .
C20A C 0.42994(19) 0.4445(4) 0.24460(9) 0.0250(9) Uani 1 1 d . . .
H20A H 0.4581 0.5066 0.2503 0.038 Uiso 1 1 calc R . .
H20B H 0.4473 0.3719 0.2538 0.038 Uiso 1 1 calc R . .
H20C H 0.3954 0.4606 0.2552 0.038 Uiso 1 1 calc R . .
C21 C 0.48677(17) 0.3228(3) 0.08514(9) 0.0179(8) Uani 1 1 d . . .
H21 H 0.4776 0.2557 0.0994 0.021 Uiso 1 1 calc R . .
C22 C 0.55068(18) 0.3498(4) 0.09672(11) 0.0298(10) Uani 1 1 d . . .
H22A H 0.5740 0.2823 0.0931 0.045 Uiso 1 1 calc R . .
H22B H 0.5573 0.3703 0.1216 0.045 Uiso 1 1 calc R . .
H22C H 0.5619 0.4142 0.0830 0.045 Uiso 1 1 calc R . .
C23 C 0.47742(19) 0.2828(3) 0.04690(9) 0.0229(9) Uani 1 1 d . . .
H23A H 0.4905 0.3428 0.0322 0.034 Uiso 1 1 calc R . .
H23B H 0.4361 0.2676 0.0391 0.034 Uiso 1 1 calc R . .
H23C H 0.4997 0.2125 0.0449 0.034 Uiso 1 1 calc R . .
C24 C 0.42192(18) 0.5358(3) 0.05671(9) 0.0205(9) Uani 1 1 d . . .
H24 H 0.4043 0.6072 0.0648 0.025 Uiso 1 1 calc R . .
C25 C 0.4762(2) 0.5750(4) 0.04229(10) 0.0281(10) Uani 1 1 d . . .
H25A H 0.4891 0.5136 0.0280 0.042 Uiso 1 1 calc R . .
H25B H 0.5071 0.5928 0.0618 0.042 Uiso 1 1 calc R . .
H25C H 0.4671 0.6437 0.0279 0.042 Uiso 1 1 calc R . .
C26 C 0.3767(2) 0.4872(3) 0.02664(9) 0.0274(10) Uani 1 1 d . . .
H26A H 0.3621 0.5493 0.0106 0.041 Uiso 1 1 calc R . .
H26B H 0.3444 0.4532 0.0364 0.041 Uiso 1 1 calc R . .
H26C H 0.3949 0.4283 0.0140 0.041 Uiso 1 1 calc R . .
C27 C 0.35095(19) -0.1153(3) 0.10670(10) 0.0253(9) Uani 1 1 d . . .
H27 H 0.3893 -0.1292 0.0991 0.030 Uiso 1 1 calc R . .
C28 C 0.3545(2) -0.1627(4) 0.14378(11) 0.0343(11) Uani 1 1 d . . .
H28A H 0.3170 -0.1526 0.1517 0.051 Uiso 1 1 calc R . .
H28B H 0.3845 -0.1213 0.1595 0.051 Uiso 1 1 calc R . .
H28C H 0.3642 -0.2445 0.1439 0.051 Uiso 1 1 calc R . .
C29 C 0.3054(2) -0.1826(4) 0.08224(13) 0.0395(12) Uani 1 1 d . . .
H29A H 0.3153 -0.2644 0.0835 0.059 Uiso 1 1 calc R . .
H29B H 0.3043 -0.1553 0.0582 0.059 Uiso 1 1 calc R . .
H29C H 0.2674 -0.1715 0.0893 0.059 Uiso 1 1 calc R . .
C30 C 0.33861(19) 0.0700(3) 0.05646(10) 0.0237(9) Uani 1 1 d . . .
H30 H 0.3062 0.0248 0.0429 0.028 Uiso 1 1 calc R . .
C31 C 0.3942(2) 0.0274(4) 0.04460(11) 0.0307(10) Uani 1 1 d . . .
H31A H 0.3930 0.0452 0.0198 0.046 Uiso 1 1 calc R . .
H31B H 0.3976 -0.0557 0.0481 0.046 Uiso 1 1 calc R . .
H31C H 0.4277 0.0656 0.0583 0.046 Uiso 1 1 calc R . .
C32 C 0.33887(18) 0.0871(3) 0.19633(10) 0.0218(9) Uani 1 1 d . . .
H32 H 0.3655 0.0549 0.1810 0.026 Uiso 1 1 calc R . .
C33 C 0.3255(2) 0.1951(3) 0.04765(10) 0.0254(10) Uani 1 1 d . . .
H33A H 0.3569 0.2432 0.0597 0.038 Uiso 1 1 calc R . .
H33B H 0.2890 0.2167 0.0552 0.038 Uiso 1 1 calc R . .
H33C H 0.3223 0.2063 0.0223 0.038 Uiso 1 1 calc R . .
C34 C 0.37797(19) 0.1472(4) 0.22637(10) 0.0268(10) Uani 1 1 d . . .
H34A H 0.3540 0.1852 0.2415 0.040 Uiso 1 1 calc R . .
H34B H 0.4019 0.2044 0.2168 0.040 Uiso 1 1 calc R . .
H34C H 0.4030 0.0904 0.2400 0.040 Uiso 1 1 calc R . .
C35 C 0.3088(2) -0.0173(4) 0.21014(10) 0.0276(10) Uani 1 1 d . . .
H35A H 0.3369 -0.0798 0.2155 0.041 Uiso 1 1 calc R . .
H35B H 0.2768 -0.0428 0.1923 0.041 Uiso 1 1 calc R . .
H35C H 0.2937 0.0044 0.2314 0.041 Uiso 1 1 calc R . .
C36 C 0.23356(18) 0.2372(3) 0.19360(9) 0.0212(9) Uani 1 1 d . . .
H36 H 0.2002 0.2658 0.1763 0.025 Uiso 1 1 calc R . .
C37 C 0.25766(19) 0.3438(4) 0.21454(10) 0.0273(10) Uani 1 1 d . . .
H37A H 0.2268 0.3796 0.2252 0.041 Uiso 1 1 calc R . .
H37B H 0.2721 0.3988 0.1988 0.041 Uiso 1 1 calc R . .
H37C H 0.2894 0.3209 0.2329 0.041 Uiso 1 1 calc R . .
C38 C 0.2072(2) 0.1548(4) 0.21723(11) 0.0339(11) Uani 1 1 d . . .
H38A H 0.2362 0.1355 0.2376 0.051 Uiso 1 1 calc R . .
H38B H 0.1947 0.0847 0.2042 0.051 Uiso 1 1 calc R . .
H38C H 0.1737 0.1912 0.2251 0.051 Uiso 1 1 calc R . .
C39 C 0.89766(18) 0.2595(3) 0.12960(10) 0.0240(9) Uani 1 1 d . . .
C40 C 0.95667(19) 0.2569(4) 0.12747(11) 0.0275(10) Uani 1 1 d . . .
C41 C 0.9925(2) 0.1777(4) 0.14741(11) 0.0350(11) Uani 1 1 d . . .
H41 H 1.0328 0.1775 0.1462 0.042 Uiso 1 1 calc R . .
C42 C 0.9709(2) 0.0995(5) 0.16889(12) 0.0395(12) Uani 1 1 d . . .
C43 C 0.9114(2) 0.0992(4) 0.16951(11) 0.0350(11) Uani 1 1 d . . .
H43 H 0.8959 0.0443 0.1836 0.042 Uiso 1 1 calc R . .
C44 C 0.87406(18) 0.1763(4) 0.15023(10) 0.0256(10) Uani 1 1 d . . .
C45 C 1.0105(3) 0.0178(6) 0.19161(14) 0.0623(17) Uani 1 1 d . . .
H45A H 0.9969 -0.0611 0.1869 0.094 Uiso 1 1 calc R . .
H45B H 1.0101 0.0359 0.2163 0.094 Uiso 1 1 calc R . .
H45C H 1.0500 0.0254 0.1865 0.094 Uiso 1 1 calc R . .
C46 C 0.85976(18) 0.3510(4) 0.11121(10) 0.0253(9) Uani 1 1 d . . .
C47 C 0.8652(2) 0.4671(4) 0.12250(13) 0.0391(12) Uani 1 1 d . . .
C48 C 0.8252(2) 0.5454(4) 0.10761(13) 0.0403(12) Uani 1 1 d . . .
H48 H 0.8278 0.6219 0.1162 0.048 Uiso 1 1 calc R . .
C49 C 0.7810(2) 0.5184(4) 0.08063(12) 0.0352(11) Uani 1 1 d . . .
C50 C 0.7780(2) 0.4081(4) 0.06859(10) 0.0277(10) Uani 1 1 d . . .
H50 H 0.7486 0.3887 0.0496 0.033 Uiso 1 1 calc R . .
C51 C 0.81644(18) 0.3230(3) 0.08297(10) 0.0203(9) Uani 1 1 d . . .
C52 C 0.7376(3) 0.6081(4) 0.06539(14) 0.0567(17) Uani 1 1 d . . .
H52A H 0.7320 0.6039 0.0398 0.085 Uiso 1 1 calc R . .
H52B H 0.7520 0.6845 0.0730 0.085 Uiso 1 1 calc R . .
H52C H 0.7006 0.5942 0.0735 0.085 Uiso 1 1 calc R . .
C53 C 1.05721(19) 0.2863(4) 0.09298(12) 0.0334(11) Uani 1 1 d . . .
H53 H 1.0816 0.2570 0.1148 0.040 Uiso 1 1 calc R . .
C54 C 1.0367(2) 0.1799(4) 0.07097(12) 0.0363(11) Uani 1 1 d . . .
H54A H 1.0128 0.2040 0.0491 0.055 Uiso 1 1 calc R . .
H54B H 1.0138 0.1306 0.0841 0.055 Uiso 1 1 calc R . .
H54C H 1.0704 0.1372 0.0658 0.055 Uiso 1 1 calc R . .
C55 C 1.0973(2) 0.3588(5) 0.07438(14) 0.0487(14) Uani 1 1 d . . .
H55A H 1.1349 0.3204 0.0758 0.073 Uiso 1 1 calc R . .
H55B H 1.1027 0.4343 0.0856 0.073 Uiso 1 1 calc R . .
H55C H 1.0800 0.3682 0.0498 0.073 Uiso 1 1 calc R . .
C56B C 0.9593(2) 0.4504(4) 0.06919(13) 0.0410(12) Uani 1 1 d . . .
H56 H 0.9223 0.4799 0.0758 0.049 Uiso 1 1 calc R . .
C57 C 0.9435(2) 0.3884(5) 0.03448(13) 0.0471(13) Uani 1 1 d U . .
H57A H 0.9225 0.4409 0.0172 0.071 Uiso 1 1 calc R . .
H57B H 0.9188 0.3223 0.0375 0.071 Uiso 1 1 calc R . .
H57C H 0.9789 0.3621 0.0264 0.071 Uiso 1 1 calc R . .
C58 C 0.9968(3) 0.5554(5) 0.0640(2) 0.076(2) Uani 1 1 d U . .
H58A H 1.0313 0.5306 0.0547 0.113 Uiso 1 1 calc R . .
H58B H 1.0086 0.5938 0.0866 0.113 Uiso 1 1 calc R . .
H58C H 0.9744 0.6089 0.0476 0.113 Uiso 1 1 calc R . .
C65 C 0.87489(18) 0.1168(4) 0.05694(10) 0.0246(9) Uani 1 1 d . . .
H65 H 0.9049 0.1768 0.0645 0.030 Uiso 1 1 calc R A .
C66 C 0.8928(2) 0.0096(4) 0.07853(11) 0.0303(10) Uani 1 1 d . . .
H66A H 0.8644 -0.0515 0.0718 0.045 Uiso 1 1 calc R . .
H66B H 0.8945 0.0272 0.1034 0.045 Uiso 1 1 calc R . .
H66C H 0.9311 -0.0157 0.0743 0.045 Uiso 1 1 calc R . .
C67 C 0.8772(2) 0.0900(4) 0.01842(10) 0.0351(11) Uani 1 1 d . . .
H67A H 0.9156 0.0598 0.0162 0.053 Uiso 1 1 calc R . .
H67B H 0.8699 0.1604 0.0046 0.053 Uiso 1 1 calc R . .
H67C H 0.8476 0.0328 0.0099 0.053 Uiso 1 1 calc R . .
C68 C 0.75764(19) 0.1930(4) 0.02198(10) 0.0266(10) Uani 1 1 d . . .
H68 H 0.7616 0.1188 0.0096 0.032 Uiso 1 1 calc R A .
C69 C 0.7775(2) 0.2854(4) -0.00234(10) 0.0325(11) Uani 1 1 d . . .
H69A H 0.7829 0.2499 -0.0245 0.049 Uiso 1 1 calc R . .
H69B H 0.8141 0.3191 0.0089 0.049 Uiso 1 1 calc R . .
H69C H 0.7479 0.3455 -0.0068 0.049 Uiso 1 1 calc R . .
C70 C 0.69266(19) 0.2015(4) 0.02433(11) 0.0336(11) Uani 1 1 d . . .
H70A H 0.6854 0.2718 0.0368 0.050 Uiso 1 1 calc R . .
H70B H 0.6810 0.1348 0.0370 0.050 Uiso 1 1 calc R . .
H70C H 0.6702 0.2034 0.0007 0.050 Uiso 1 1 calc R . .
C71 C 0.75257(19) 0.2825(4) 0.15040(11) 0.0315(10) Uani 1 1 d . . .
H71 H 0.7714 0.3420 0.1374 0.038 Uiso 1 1 calc R . .
C72 C 0.6907(2) 0.2668(5) 0.13025(12) 0.0459(13) Uani 1 1 d . . .
H72A H 0.6706 0.2075 0.1417 0.069 Uiso 1 1 calc R . .
H72B H 0.6927 0.2435 0.1061 0.069 Uiso 1 1 calc R . .
H72C H 0.6695 0.3394 0.1301 0.069 Uiso 1 1 calc R . .
C73 C 0.7496(2) 0.3332(4) 0.18658(12) 0.0419(12) Uani 1 1 d . . .
H73A H 0.7339 0.4112 0.1840 0.063 Uiso 1 1 calc R . .
H73B H 0.7886 0.3353 0.2003 0.063 Uiso 1 1 calc R . .
H73C H 0.7244 0.2854 0.1986 0.063 Uiso 1 1 calc R . .
C74 C 0.7895(2) 0.0642(4) 0.18873(11) 0.0359(11) Uani 1 1 d . . .
H74 H 0.8075 -0.0123 0.1857 0.043 Uiso 1 1 calc R . .
C75 C 0.8208(2) 0.1139(5) 0.22375(11) 0.0456(13) Uani 1 1 d . . .
H75A H 0.7967 0.1737 0.2319 0.068 Uiso 1 1 calc R . .
H75B H 0.8580 0.1468 0.2203 0.068 Uiso 1 1 calc R . .
H75C H 0.8274 0.0525 0.2412 0.068 Uiso 1 1 calc R . .
C76 C 0.7253(3) 0.0415(6) 0.19251(16) 0.0679(18) Uani 1 1 d . . .
H76A H 0.7236 -0.0191 0.2098 0.102 Uiso 1 1 calc R . .
H76B H 0.7037 0.0174 0.1699 0.102 Uiso 1 1 calc R . .
H76C H 0.7082 0.1120 0.2002 0.102 Uiso 1 1 calc R . .
C77 C 0.1825(2) 0.2591(4) 0.00536(13) 0.0432(13) Uani 1 1 d . . .
H77A H 0.2108 0.2250 -0.0081 0.052 Uiso 1 1 calc R . .
H77B H 0.1843 0.2155 0.0274 0.052 Uiso 1 1 calc R . .
C78 C 1.0806(2) 0.8688(4) 0.07877(15) 0.0495(14) Uani 1 1 d . . .
H78A H 1.0661 0.8776 0.1013 0.059 Uiso 1 1 calc R . .
H78B H 1.1057 0.9354 0.0759 0.059 Uiso 1 1 calc R . .
C80 C 0.6016(3) 0.8617(4) 0.07134(12) 0.0467(13) Uani 1 1 d D . .
H80A H 0.6428 0.8660 0.0823 0.056 Uiso 1 1 calc R . .
H80B H 0.5799 0.8287 0.0890 0.056 Uiso 1 1 calc R . .
C81 C 0.6456(2) 0.7089(4) 0.15808(12) 0.0433(12) Uani 1 1 d . . .
H81A H 0.6551 0.7814 0.1470 0.052 Uiso 1 1 calc R . .
H81B H 0.6075 0.7189 0.1658 0.052 Uiso 1 1 calc R . .
P1 P 0.47418(4) 0.40278(8) 0.18038(2) 0.0137(2) Uani 1 1 d . . .
P2 P 0.44107(4) 0.44508(8) 0.09637(2) 0.0144(2) Uani 1 1 d . . .
P3 P 0.33632(5) 0.04129(8) 0.10332(2) 0.0180(2) Uani 1 1 d . . .
P4 P 0.28423(4) 0.17199(8) 0.16705(2) 0.0160(2) Uani 1 1 d . . .
P5 P 0.99727(5) 0.36863(10) 0.10742(3) 0.0320(3) Uani 1 1 d . . .
P7 P 0.80406(5) 0.17537(9) 0.06527(2) 0.0196(2) Uani 1 1 d . A .
P8 P 0.79549(5) 0.14902(10) 0.14884(3) 0.0251(2) Uani 1 1 d . . .
Cl1 Cl 0.51675(4) 0.66172(8) 0.19379(2) 0.0215(2) Uani 1 1 d . . .
Cl2 Cl 0.48264(5) 0.72524(8) 0.11193(2) 0.0240(2) Uani 1 1 d . . .
Cl3 Cl 0.20279(5) 0.01727(9) 0.06178(2) 0.0298(2) Uani 1 1 d . . .
Cl4 Cl 0.15415(5) 0.08696(11) 0.13352(3) 0.0402(3) Uani 1 1 d . . .
Cl5 Cl 1.11809(5) 0.43645(10) 0.15988(3) 0.0370(3) Uani 1 1 d . . .
Cl6 Cl 1.04169(6) 0.58123(12) 0.20903(3) 0.0514(4) Uani 1 1 d D . .
Cl7 Cl 0.74340(5) -0.06724(9) 0.04771(3) 0.0359(3) Uani 1 1 d . . .
Cl9 Cl 0.20118(7) 0.40343(11) 0.01504(4) 0.0560(4) Uani 1 1 d . . .
Cl10 Cl 0.11343(8) 0.24769(17) -0.01864(5) 0.1051(8) Uani 1 1 d . . .
Cl11 Cl 1.12142(7) 0.74154(12) 0.07953(5) 0.0700(5) Uani 1 1 d . . .
Cl12 Cl 1.02185(6) 0.86601(12) 0.04432(4) 0.0524(3) Uani 1 1 d . . .
Cl16 Cl 0.59653(7) 0.76557(14) 0.03655(3) 0.0633(5) Uani 1 1 d . . .
Cl17 Cl 0.64059(8) 0.59851(13) 0.12727(3) 0.0612(4) Uani 1 1 d . . .
Cl18 Cl 0.69777(7) 0.68216(15) 0.19436(4) 0.0667(4) Uani 1 1 d . . .
Pd1 Pd 0.481172(13) 0.55174(2) 0.143341(7) 0.01385(8) Uani 1 1 d . . .
Pd2 Pd 0.246566(13) 0.07677(2) 0.118177(7) 0.01759(8) Uani 1 1 d . . .
Pd3 Pd 1.019388(15) 0.47876(3) 0.155682(10) 0.03566(10) Uani 1 1 d . . .
C59 C 0.9025(4) 0.5263(9) 0.1942(2) 0.043(2) Uiso 0.50 1 d PDU A 1
H59 H 0.9293 0.5761 0.2104 0.051 Uiso 0.50 1 calc PR A 1
C61 C 0.9131(6) 0.3863(11) 0.2096(3) 0.012(3) Uiso 0.33 1 d PU A 1
H61A H 0.9532 0.3632 0.2089 0.018 Uiso 0.33 1 calc PR A 1
H61B H 0.8866 0.3346 0.1948 0.018 Uiso 0.33 1 calc PR A 1
H61C H 0.9054 0.3824 0.2337 0.018 Uiso 0.33 1 calc PR A 1
C60 C 0.8407(5) 0.5743(10) 0.1936(3) 0.020(3) Uiso 0.33 1 d PD A 1
H60A H 0.8388 0.6531 0.1846 0.030 Uiso 0.33 1 calc PR A 1
H60B H 0.8314 0.5740 0.2174 0.030 Uiso 0.33 1 calc PR A 1
H60C H 0.8128 0.5264 0.1785 0.030 Uiso 0.33 1 calc PR A 1
C62 C 0.9263(7) 0.7032(10) 0.1501(5) 0.035(3) Uiso 0.33 1 d PDU A 1
H62 H 0.9448 0.7118 0.1750 0.042 Uiso 0.33 1 calc PR A 1
C63 C 0.9781(12) 0.744(3) 0.1338(8) 0.110(11) Uiso 0.25 1 d PD A 1
H63A H 1.0065 0.6815 0.1347 0.165 Uiso 0.25 1 calc PR A 1
H63B H 0.9960 0.8100 0.1469 0.165 Uiso 0.25 1 calc PR A 1
H63C H 0.9651 0.7658 0.1094 0.165 Uiso 0.25 1 calc PR A 1
C64 C 0.8827(12) 0.785(3) 0.1507(9) 0.112(12) Uiso 0.25 1 d PD A 1
H64A H 0.8523 0.7521 0.1625 0.168 Uiso 0.25 1 calc PR A 1
H64B H 0.8662 0.8058 0.1267 0.168 Uiso 0.25 1 calc PR A 1
H64C H 0.8990 0.8528 0.1634 0.168 Uiso 0.25 1 calc PR A 1
P6 P 0.92445(16) 0.5410(3) 0.14939(9) 0.0291(7) Uani 0.50 1 d PD A 1
C59A C 0.9092(4) 0.4235(8) 0.2033(2) 0.024(2) Uiso 0.50 1 d PDU A 2
H59A H 0.8777 0.3697 0.1930 0.029 Uiso 0.50 1 calc PR A 2
C60A C 0.9585(6) 0.3396(11) 0.2188(3) 0.029(3) Uiso 0.33 1 d PDU A 2
H60D H 0.9749 0.3034 0.1997 0.044 Uiso 0.33 1 calc PR A 2
H60E H 0.9427 0.2803 0.2325 0.044 Uiso 0.33 1 calc PR A 2
H60F H 0.9889 0.3822 0.2338 0.044 Uiso 0.33 1 calc PR A 2
C61A C 0.8829(7) 0.4823(14) 0.2305(4) 0.054(4) Uiso 0.33 1 d PDU A 2
H61D H 0.8513 0.5318 0.2194 0.082 Uiso 0.33 1 calc PR A 2
H61E H 0.9124 0.5292 0.2449 0.082 Uiso 0.33 1 calc PR A 2
H61F H 0.8677 0.4253 0.2452 0.082 Uiso 0.33 1 calc PR A 2
C62A C 0.9111(7) 0.6613(11) 0.1683(4) 0.049(4) Uiso 0.33 1 d PDU A 2
H62A H 0.9404 0.6917 0.1878 0.059 Uiso 0.33 1 calc PR A 2
C63A C 0.9255(6) 0.7124(11) 0.1323(3) 0.025(3) Uiso 0.33 1 d PD A 2
H63D H 0.9655 0.6932 0.1299 0.037 Uiso 0.33 1 calc PR A 2
H63E H 0.9209 0.7960 0.1323 0.037 Uiso 0.33 1 calc PR A 2
H63F H 0.8989 0.6793 0.1127 0.037 Uiso 0.33 1 calc PR A 2
C64A C 0.8491(7) 0.6829(15) 0.1779(4) 0.057(5) Uiso 0.33 1 d PD A 2
H64D H 0.8466 0.6478 0.2006 0.085 Uiso 0.33 1 calc PR A 2
H64E H 0.8198 0.6486 0.1599 0.085 Uiso 0.33 1 calc PR A 2
H64F H 0.8422 0.7656 0.1791 0.085 Uiso 0.33 1 calc PR A 2
P6A P 0.92444(16) 0.5029(3) 0.16398(9) 0.0362(8) Uani 0.50 1 d PD A 2
Pd4 Pd 0.76916(10) 0.04090(17) 0.09864(5) 0.0214(3) Uani 0.774(4) 1 d PD A 1
Cl8 Cl 0.74760(11) -0.12472(14) 0.12858(4) 0.0650(8) Uani 0.774(4) 1 d PD A 1
Pd4A Pd 0.7593(3) 0.0656(6) 0.1006(2) 0.0280(13) Uani 0.226(4) 1 d PD A 2
Cl8A Cl 0.6860(3) -0.0166(5) 0.12817(16) 0.050(2) Uani 0.226(4) 1 d PD A 2
C79 C 0.1659(2) 0.7121(5) 0.18343(15) 0.0575(16) Uani 1 1 d D . .
H79A H 0.1432 0.6470 0.1906 0.069 Uiso 1 1 calc R B 1
H79B H 0.1539 0.7252 0.1581 0.069 Uiso 1 1 calc R B 1
Cl13 Cl 0.23985(6) 0.68081(12) 0.19224(4) 0.0525(3) Uani 1 1 d D C .
Cl14 Cl 0.15274(13) 0.8430(2) 0.20831(9) 0.0618(12) Uani 0.572(5) 1 d P C 1
Cl4A Cl 0.15174(17) 0.8455(3) 0.17348(13) 0.0715(19) Uani 0.428(5) 1 d PD C 2
O1 O 0.8989(4) 0.8812(8) 0.2432(2) 0.098(3) Uani 0.60 1 d P . .
C82 C 0.9333(5) 0.7926(10) 0.2586(3) 0.078(3) Uani 0.60 1 d P . .
H82A H 0.9670 0.7836 0.2467 0.118 Uiso 0.60 1 calc PRD . .
H82B H 0.9109 0.7212 0.2567 0.118 Uiso 0.60 1 calc PR . .
H82C H 0.9463 0.8104 0.2833 0.118 Uiso 0.60 1 calc PR . .
Cl15 Cl 0.5767(2) 1.0026(3) 0.06266(10) 0.0720(15) Uani 0.715(15) 1 d PDU . .
Cl5A Cl 0.5410(11) 0.9501(18) 0.0438(7) 0.156(12) Uani 0.285(15) 1 d PDU . .

loop_
_atom_site_aniso_label
_atom_site_aniso_U_11
_atom_site_aniso_U_22
_atom_site_aniso_U_33
_atom_site_aniso_U_23
_atom_site_aniso_U_13
_atom_site_aniso_U_12
C1 0.015(2) 0.0139(19) 0.0161(18) 0.0031(14) 0.0057(15) -0.0039(16)
C2 0.018(2) 0.0156(19) 0.0111(17) 0.0020(14) 0.0025(15) -0.0012(17)
C3 0.017(2) 0.019(2) 0.0148(18) 0.0017(15) 0.0043(16) -0.0023(17)
C4 0.018(2) 0.017(2) 0.0175(18) 0.0032(15) 0.0007(16) 0.0014(17)
C5 0.025(2) 0.0120(19) 0.0196(19) -0.0003(15) 0.0027(17) -0.0027(17)
C6 0.020(2) 0.0149(19) 0.0119(17) 0.0020(14) -0.0004(15) -0.0019(17)
C7 0.024(2) 0.024(2) 0.035(2) -0.0035(18) 0.0013(19) 0.004(2)
C8 0.016(2) 0.0122(18) 0.0117(17) -0.0001(14) -0.0017(15) -0.0044(16)
C9 0.017(2) 0.0142(19) 0.0126(17) -0.0022(14) 0.0002(15) -0.0017(16)
C10 0.021(2) 0.0102(18) 0.0184(18) 0.0015(15) 0.0007(16) -0.0028(16)
C11 0.017(2) 0.018(2) 0.0187(19) -0.0014(16) -0.0033(16) 0.0012(17)
C12 0.015(2) 0.018(2) 0.0189(19) -0.0016(16) 0.0034(16) -0.0020(17)
C13 0.017(2) 0.0147(19) 0.0158(18) -0.0019(15) 0.0020(15) -0.0036(16)
C14 0.022(2) 0.025(2) 0.036(2) 0.0058(18) 0.0047(19) 0.0024(19)
C15 0.014(2) 0.024(2) 0.0136(17) -0.0003(15) -0.0010(15) -0.0047(17)
C16 0.021(2) 0.030(2) 0.0146(18) 0.0038(16) -0.0005(16) -0.0018(19)
C17 0.016(2) 0.023(2) 0.0205(19) -0.0021(16) 0.0024(16) -0.0043(17)
C18 0.017(2) 0.019(2) 0.0164(18) -0.0029(15) 0.0047(16) -0.0026(17)
C19 0.022(2) 0.022(2) 0.025(2) -0.0035(16) 0.0089(17) 0.0022(18)
C20A 0.026(2) 0.031(2) 0.020(2) -0.0024(17) 0.0075(17) 0.000(2)
C21 0.020(2) 0.0143(19) 0.0200(19) -0.0010(15) 0.0051(16) 0.0030(17)
C22 0.019(2) 0.038(3) 0.032(2) -0.013(2) 0.0048(19) 0.001(2)
C23 0.025(2) 0.024(2) 0.0204(19) -0.0039(16) 0.0058(17) -0.0015(19)
C24 0.027(2) 0.017(2) 0.0173(19) 0.0019(15) 0.0036(17) -0.0035(18)
C25 0.039(3) 0.023(2) 0.026(2) 0.0029(17) 0.017(2) -0.005(2)
C26 0.042(3) 0.022(2) 0.0156(19) 0.0032(16) -0.0015(19) 0.003(2)
C27 0.026(2) 0.013(2) 0.037(2) -0.0021(17) 0.0052(19) -0.0058(18)
C28 0.043(3) 0.019(2) 0.042(3) 0.0084(19) 0.011(2) 0.002(2)
C29 0.040(3) 0.017(2) 0.059(3) -0.004(2) 0.000(2) -0.005(2)
C30 0.028(2) 0.020(2) 0.023(2) -0.0051(16) 0.0026(18) -0.0098(19)
C31 0.038(3) 0.027(2) 0.029(2) -0.0044(18) 0.011(2) -0.007(2)
C32 0.022(2) 0.019(2) 0.023(2) 0.0087(16) 0.0002(17) -0.0023(18)
C33 0.030(2) 0.028(2) 0.0169(19) -0.0004(17) -0.0014(18) -0.003(2)
C34 0.027(2) 0.028(2) 0.022(2) 0.0064(17) -0.0055(18) -0.005(2)
C35 0.028(2) 0.027(2) 0.027(2) 0.0099(18) 0.0006(19) -0.006(2)
C36 0.015(2) 0.027(2) 0.022(2) 0.0038(17) 0.0055(16) -0.0047(18)
C37 0.026(2) 0.033(2) 0.024(2) -0.0041(18) 0.0078(18) -0.002(2)
C38 0.033(3) 0.038(3) 0.033(2) 0.010(2) 0.014(2) -0.001(2)
C39 0.016(2) 0.027(2) 0.028(2) -0.0195(18) 0.0010(17) -0.0025(18)
C40 0.019(2) 0.030(2) 0.033(2) -0.0150(19) 0.0016(19) -0.0002(19)
C41 0.015(2) 0.054(3) 0.035(2) -0.016(2) 0.0005(19) 0.004(2)
C42 0.024(3) 0.057(3) 0.034(2) -0.001(2) -0.005(2) 0.011(2)
C43 0.029(3) 0.050(3) 0.025(2) -0.001(2) 0.003(2) 0.007(2)
C44 0.018(2) 0.037(2) 0.021(2) -0.0112(18) 0.0005(17) 0.000(2)
C45 0.040(3) 0.081(4) 0.062(4) 0.011(3) -0.005(3) 0.024(3)
C46 0.014(2) 0.030(2) 0.033(2) -0.0095(18) 0.0088(18) -0.0023(19)
C47 0.021(2) 0.034(3) 0.065(3) -0.026(2) 0.014(2) -0.006(2)
C48 0.036(3) 0.022(2) 0.069(3) -0.013(2) 0.027(3) -0.004(2)
C49 0.045(3) 0.023(2) 0.042(3) 0.003(2) 0.022(2) 0.003(2)
C50 0.031(3) 0.026(2) 0.026(2) 0.0061(18) 0.0071(19) 0.002(2)
C51 0.018(2) 0.017(2) 0.027(2) 0.0005(16) 0.0082(17) -0.0037(17)
C52 0.085(5) 0.033(3) 0.058(3) 0.019(2) 0.030(3) 0.032(3)
C53 0.017(2) 0.040(3) 0.044(3) -0.013(2) 0.008(2) -0.003(2)
C54 0.024(3) 0.041(3) 0.044(3) -0.013(2) 0.006(2) 0.001(2)
C55 0.026(3) 0.059(3) 0.062(3) -0.018(3) 0.012(2) -0.009(3)
C56B 0.022(3) 0.032(3) 0.069(3) -0.004(2) 0.008(2) -0.005(2)
C57 0.042(3) 0.047(3) 0.053(3) 0.014(2) 0.009(3) -0.011(3)
C58 0.056(4) 0.031(3) 0.132(6) 0.015(3) -0.010(4) -0.014(3)
C65 0.019(2) 0.030(2) 0.024(2) -0.0090(17) 0.0021(17) -0.0042(19)
C66 0.025(2) 0.029(2) 0.036(2) -0.0084(19) 0.002(2) 0.006(2)
C67 0.032(3) 0.048(3) 0.026(2) -0.010(2) 0.006(2) 0.001(2)
C68 0.024(2) 0.028(2) 0.026(2) -0.0015(18) -0.0025(18) -0.005(2)
C69 0.032(3) 0.036(3) 0.026(2) 0.0044(19) -0.0037(19) -0.013(2)
C70 0.024(3) 0.036(3) 0.038(2) 0.005(2) -0.002(2) -0.004(2)
C71 0.024(2) 0.039(3) 0.035(2) 0.001(2) 0.013(2) 0.006(2)
C72 0.026(3) 0.065(4) 0.046(3) 0.001(3) 0.004(2) 0.019(3)
C73 0.029(3) 0.046(3) 0.052(3) -0.016(2) 0.012(2) -0.001(2)
C74 0.035(3) 0.043(3) 0.028(2) 0.005(2) 0.000(2) -0.006(2)
C75 0.041(3) 0.071(4) 0.024(2) 0.007(2) 0.003(2) -0.001(3)
C76 0.061(4) 0.081(5) 0.062(4) 0.018(3) 0.011(3) -0.008(4)
C77 0.048(3) 0.032(3) 0.047(3) -0.003(2) -0.001(2) 0.010(2)
C78 0.033(3) 0.031(3) 0.080(4) -0.006(3) -0.005(3) -0.004(2)
C80 0.062(4) 0.037(3) 0.046(3) 0.003(2) 0.025(3) 0.004(3)
C81 0.042(3) 0.041(3) 0.049(3) 0.006(2) 0.015(2) -0.002(3)
P1 0.0146(5) 0.0134(5) 0.0131(4) -0.0005(4) 0.0020(4) -0.0021(4)
P2 0.0163(5) 0.0132(5) 0.0136(4) -0.0008(4) 0.0025(4) -0.0026(4)
P3 0.0196(5) 0.0134(5) 0.0200(5) -0.0009(4) 0.0005(4) -0.0040(4)
P4 0.0144(5) 0.0168(5) 0.0159(5) 0.0032(4) -0.0002(4) -0.0041(4)
P5 0.0165(6) 0.0281(6) 0.0510(7) -0.0168(5) 0.0048(5) -0.0051(5)
P7 0.0166(5) 0.0201(5) 0.0217(5) -0.0012(4) 0.0020(4) -0.0031(4)
P8 0.0191(6) 0.0344(6) 0.0218(5) -0.0015(5) 0.0030(4) -0.0005(5)
Cl1 0.0267(5) 0.0199(5) 0.0176(4) -0.0067(4) 0.0021(4) -0.0049(4)
Cl2 0.0347(6) 0.0143(5) 0.0230(5) 0.0019(4) 0.0052(4) -0.0034(4)
Cl3 0.0283(6) 0.0358(6) 0.0219(5) -0.0025(4) -0.0066(4) -0.0112(5)
Cl4 0.0164(6) 0.0618(8) 0.0415(6) -0.0161(6) 0.0022(5) -0.0108(6)
Cl5 0.0176(6) 0.0415(7) 0.0512(7) -0.0137(5) 0.0037(5) -0.0038(5)
Cl6 0.0294(7) 0.0636(9) 0.0606(8) -0.0341(7) 0.0056(6) -0.0132(6)
Cl7 0.0399(7) 0.0230(5) 0.0414(6) -0.0065(5) -0.0039(5) -0.0091(5)
Cl9 0.0734(11) 0.0365(7) 0.0636(8) -0.0048(6) 0.0282(8) -0.0072(7)
Cl10 0.0654(12) 0.0981(14) 0.1299(16) -0.0716(13) -0.0514(12) 0.0364(11)
Cl11 0.0374(8) 0.0361(7) 0.1328(14) 0.0167(8) 0.0022(9) 0.0063(6)
Cl12 0.0398(8) 0.0536(8) 0.0632(8) -0.0005(7) 0.0060(7) 0.0080(7)
Cl16 0.0706(11) 0.0885(11) 0.0326(6) -0.0141(7) 0.0136(7) -0.0436(9)
Cl17 0.0853(12) 0.0563(9) 0.0460(7) -0.0038(6) 0.0232(8) -0.0131(9)
Cl18 0.0593(10) 0.0860(11) 0.0513(8) 0.0114(8) -0.0015(7) -0.0144(9)
Pd1 0.01588(16) 0.01232(14) 0.01369(14) -0.00164(11) 0.00339(11) -0.00311(12)
Pd2 0.01574(16) 0.01724(16) 0.01818(15) 0.00173(12) -0.00221(12) -0.00523(13)
Pd3 0.01705(18) 0.0319(2) 0.0576(2) -0.02284(17) 0.00449(16) -0.00684(16)
P6 0.0216(14) 0.0237(17) 0.042(2) -0.0123(13) 0.0058(16) -0.0027(13)
P6A 0.0230(15) 0.047(2) 0.035(2) -0.0213(15) -0.0033(16) 0.0053(17)
Pd4 0.0249(7) 0.0194(7) 0.0199(4) -0.0010(4) 0.0032(4) -0.0078(5)
Cl8 0.120(2) 0.0390(10) 0.0332(9) 0.0072(7) 0.0033(10) -0.0447(11)
Pd4A 0.022(2) 0.024(3) 0.0385(15) -0.0090(16) 0.0093(13) -0.0132(19)
Cl8A 0.040(4) 0.048(4) 0.069(4) -0.004(3) 0.026(3) -0.029(3)
C79 0.035(3) 0.075(4) 0.061(3) -0.010(3) 0.003(3) -0.001(3)
Cl13 0.0358(7) 0.0478(8) 0.0777(9) -0.0020(7) 0.0212(7) 0.0006(6)
Cl14 0.0580(18) 0.0328(13) 0.100(3) 0.0052(13) 0.0291(16) 0.0094(12)
Cl4A 0.057(2) 0.0266(17) 0.117(5) -0.0010(18) -0.028(2) 0.0055(15)
O1 0.080(6) 0.112(7) 0.095(6) -0.027(5) -0.009(5) 0.032(6)
C82 0.083(9) 0.090(9) 0.064(7) -0.015(6) 0.015(6) -0.007(8)
Cl15 0.088(3) 0.0527(18) 0.087(2) 0.0294(14) 0.0504(19) 0.0239(18)
Cl5A 0.159(17) 0.109(11) 0.237(19) 0.090(13) 0.144(16) 0.089(12)

loop_
_atom_type_symbol
_atom_type_description
_atom_type_scat_dispersion_real
_atom_type_scat_dispersion_imag
_atom_type_scat_source
C C 0.0033 0.0016 'International Tables Vol C Tables 4.2.6.8 and 6.1.1.4'
P P 0.1023 0.0942 'International Tables Vol C Tables 4.2.6.8 and 6.1.1.4'
Cl Cl 0.1484 0.1585 'International Tables Vol C Tables 4.2.6.8 and 6.1.1.4'
Pd Pd -0.9988 1.0072 'International Tables Vol C Tables 4.2.6.8 and 6.1.1.4'
H H 0.0000 0.0000 'International Tables Vol C Tables 4.2.6.8 and 6.1.1.4'
O O 0.0106 0.0060 'International Tables Vol C Tables 4.2.6.8 and 6.1.1.4'

loop_
_geom_angle_atom_site_label_1
_geom_angle_atom_site_label_2
_geom_angle_atom_site_label_3
_geom_angle
C2 C1 C6 119.5(3)
C2 C1 C8 119.3(3)
C6 C1 C8 121.1(3)
C3 C2 C1 119.1(3)
C3 C2 P1 117.1(3)
C1 C2 P1 123.7(3)
C4 C3 C2 122.4(4)
C4 C3 H3 118.8
C2 C3 H3 118.8
C3 C4 C5 117.9(4)
C3 C4 C7 121.6(4)
C5 C4 C7 120.4(3)
C4 C5 C6 123.0(3)
C4 C5 H5 118.5
C6 C5 H5 118.5
C5 C6 C1 117.8(3)
C5 C6 P3 116.6(3)
C1 C6 P3 125.6(3)
C4 C7 H7A 109.5
C4 C7 H7B 109.5
H7A C7 H7B 109.5
C4 C7 H7C 109.5
H7A C7 H7C 109.5
H7B C7 H7C 109.5
C13 C8 C9 119.2(3)
C13 C8 C1 121.5(3)
C9 C8 C1 119.3(3)
C10 C9 C8 118.2(3)
C10 C9 P2 114.4(3)
C8 C9 P2 126.6(3)
C11 C10 C9 122.7(3)
C11 C10 H10 118.6
C9 C10 H10 118.6
C10 C11 C12 118.4(3)
C10 C11 C14 120.9(3)
C12 C11 C14 120.7(4)
C11 C12 C13 121.6(4)
C11 C12 H12 119.2
C13 C12 H12 119.2
C12 C13 C8 119.9(3)
C12 C13 P4 113.3(3)
C8 C13 P4 126.0(3)
C11 C14 H14A 109.5
C11 C14 H14B 109.5
H14A C14 H14B 109.5
C11 C14 H14C 109.5
H14A C14 H14C 109.5
H14B C14 H14C 109.5
C17 C15 C16 111.7(3)
C17 C15 P1 113.7(2)
C16 C15 P1 117.1(3)
C17 C15 H15 104.2
C16 C15 H15 104.2
P1 C15 H15 104.2
C15 C16 H16A 109.5
C15 C16 H16B 109.5
H16A C16 H16B 109.5
C15 C16 H16C 109.5
H16A C16 H16C 109.5
H16B C16 H16C 109.5
C15 C17 H17A 109.5
C15 C17 H17B 109.5
H17A C17 H17B 109.5
C15 C17 H17C 109.5
H17A C17 H17C 109.5
H17B C17 H17C 109.5
C20A C18 C19 109.0(3)
C20A C18 P1 114.9(3)
C19 C18 P1 112.6(3)
C20A C18 H18 106.6
C19 C18 H18 106.6
P1 C18 H18 106.6
C18 C19 H19A 109.5
C18 C19 H19B 109.5
H19A C19 H19B 109.5
C18 C19 H19C 109.5
H19A C19 H19C 109.5
H19B C19 H19C 109.5
C18 C20A H20A 109.5
C18 C20A H20B 109.5
H20A C20A H20B 109.5
C18 C20A H20C 109.5
H20A C20A H20C 109.5
H20B C20A H20C 109.5
C22 C21 C23 109.2(3)
C22 C21 P2 110.1(3)
C23 C21 P2 117.2(3)
C22 C21 H21 106.6
C23 C21 H21 106.6
P2 C21 H21 106.6
C21 C22 H22A 109.5
C21 C22 H22B 109.5
H22A C22 H22B 109.5
C21 C22 H22C 109.5
H22A C22 H22C 109.5
H22B C22 H22C 109.5
C21 C23 H23A 109.5
C21 C23 H23B 109.5
H23A C23 H23B 109.5
C21 C23 H23C 109.5
H23A C23 H23C 109.5
H23B C23 H23C 109.5
C25 C24 C26 109.9(3)
C25 C24 P2 111.5(3)
C26 C24 P2 117.3(3)
C25 C24 H24 105.8
C26 C24 H24 105.8
P2 C24 H24 105.8
C24 C25 H25A 109.5
C24 C25 H25B 109.5
H25A C25 H25B 109.5
C24 C25 H25C 109.5
H25A C25 H25C 109.5
H25B C25 H25C 109.5
C24 C26 H26A 109.5
C24 C26 H26B 109.5
H26A C26 H26B 109.5
C24 C26 H26C 109.5
H26A C26 H26C 109.5
H26B C26 H26C 109.5
C29 C27 C28 109.0(4)
C29 C27 P3 111.1(3)
C28 C27 P3 113.8(3)
C29 C27 H27 107.6
C28 C27 H27 107.6
P3 C27 H27 107.6
C27 C28 H28A 109.5
C27 C28 H28B 109.5
H28A C28 H28B 109.5
C27 C28 H28C 109.5
H28A C28 H28C 109.5
H28B C28 H28C 109.5
C27 C29 H29A 109.5
C27 C29 H29B 109.5
H29A C29 H29B 109.5
C27 C29 H29C 109.5
H29A C29 H29C 109.5
H29B C29 H29C 109.5
C33 C30 C31 113.2(4)
C33 C30 P3 110.9(3)
C31 C30 P3 113.2(3)
C33 C30 H30 106.3
C31 C30 H30 106.3
P3 C30 H30 106.3
C30 C31 H31A 109.5
C30 C31 H31B 109.5
H31A C31 H31B 109.5
C30 C31 H31C 109.5
H31A C31 H31C 109.5
H31B C31 H31C 109.5
C34 C32 C35 110.3(3)
C34 C32 P4 119.4(3)
C35 C32 P4 109.0(3)
C34 C32 H32 105.7
C35 C32 H32 105.7
P4 C32 H32 105.7
C30 C33 H33A 109.5
C30 C33 H33B 109.5
H33A C33 H33B 109.5
C30 C33 H33C 109.5
H33A C33 H33C 109.5
H33B C33 H33C 109.5
C32 C34 H34A 109.5
C32 C34 H34B 109.5
H34A C34 H34B 109.5
C32 C34 H34C 109.5
H34A C34 H34C 109.5
H34B C34 H34C 109.5
C32 C35 H35A 109.5
C32 C35 H35B 109.5
H35A C35 H35B 109.5
C32 C35 H35C 109.5
H35A C35 H35C 109.5
H35B C35 H35C 109.5
C38 C36 C37 109.9(3)
C38 C36 P4 115.5(3)
C37 C36 P4 114.3(3)
C38 C36 H36 105.3
C37 C36 H36 105.3
P4 C36 H36 105.3
C36 C37 H37A 109.5
C36 C37 H37B 109.5
H37A C37 H37B 109.5
C36 C37 H37C 109.5
H37A C37 H37C 109.5
H37B C37 H37C 109.5
C36 C38 H38A 109.5
C36 C38 H38B 109.5
H38A C38 H38B 109.5
C36 C38 H38C 109.5
H38A C38 H38C 109.5
H38B C38 H38C 109.5
C40 C39 C44 119.6(4)
C40 C39 C46 120.3(4)
C44 C39 C46 120.1(4)
C41 C40 C39 119.6(4)
C41 C40 P5 113.3(3)
C39 C40 P5 125.9(3)
C42 C41 C40 121.7(4)
C42 C41 H41 119.1
C40 C41 H41 119.1
C41 C42 C43 118.2(4)
C41 C42 C45 121.3(5)
C43 C42 C45 120.5(5)
C44 C43 C42 122.2(5)
C44 C43 H43 118.9
C42 C43 H43 118.9
C43 C44 C39 118.5(4)
C43 C44 P8 116.1(3)
C39 C44 P8 124.8(3)
C42 C45 H45A 109.5
C42 C45 H45B 109.5
H45A C45 H45B 109.5
C42 C45 H45C 109.5
H45A C45 H45C 109.5
H45B C45 H45C 109.5
C51 C46 C47 118.6(4)
C51 C46 C39 120.3(3)
C47 C46 C39 121.1(4)
C48 C47 C46 118.9(4)
C48 C47 P6 109.5(3)
C46 C47 P6 130.7(4)
C48 C47 P6A 122.8(3)
C46 C47 P6A 117.7(4)
P6 C47 P6A 21.13(12)
C47 C48 C49 123.0(4)
C47 C48 H48 118.5
C49 C48 H48 118.5
C50 C49 C48 117.7(4)
C50 C49 C52 121.5(5)
C48 C49 C52 120.8(4)
C49 C50 C51 122.6(4)
C49 C50 H50 118.7
C51 C50 H50 118.7
C50 C51 C46 119.0(4)
C50 C51 P7 117.3(3)
C46 C51 P7 123.6(3)
C49 C52 H52A 109.5
C49 C52 H52B 109.5
H52A C52 H52B 109.5
C49 C52 H52C 109.5
H52A C52 H52C 109.5
H52B C52 H52C 109.5
C55 C53 C54 110.2(4)
C55 C53 P5 114.0(4)
C54 C53 P5 113.6(3)
C55 C53 H53 106.1
C54 C53 H53 106.1
P5 C53 H53 106.1
C53 C54 H54A 109.5
C53 C54 H54B 109.5
H54A C54 H54B 109.5
C53 C54 H54C 109.5
H54A C54 H54C 109.5
H54B C54 H54C 109.5
C53 C55 H55A 109.5
C53 C55 H55B 109.5
H55A C55 H55B 109.5
C53 C55 H55C 109.5
H55A C55 H55C 109.5
H55B C55 H55C 109.5
C57 C56B C58 109.1(5)
C57 C56B P5 118.5(3)
C58 C56B P5 107.5(4)
C57 C56B H56 107.0
C58 C56B H56 107.0
P5 C56B H56 107.0
C56B C57 H57A 109.5
C56B C57 H57B 109.5
H57A C57 H57B 109.5
C56B C57 H57C 109.5
H57A C57 H57C 109.5
H57B C57 H57C 109.5
C56B C58 H58A 109.5
C56B C58 H58B 109.5
H58A C58 H58B 109.5
C56B C58 H58C 109.5
H58A C58 H58C 109.5
H58B C58 H58C 109.5
C66 C65 C67 108.5(3)
C66 C65 P7 112.3(3)
C67 C65 P7 114.4(3)
C66 C65 H65 107.1
C67 C65 H65 107.1
P7 C65 H65 107.1
C65 C66 H66A 109.5
C65 C66 H66B 109.5
H66A C66 H66B 109.5
C65 C66 H66C 109.5
H66A C66 H66C 109.5
H66B C66 H66C 109.5
C65 C67 H67A 109.5
C65 C67 H67B 109.5
H67A C67 H67B 109.5
C65 C67 H67C 109.5
H67A C67 H67C 109.5
H67B C67 H67C 109.5
C70 C68 C69 112.6(4)
C70 C68 P7 113.2(3)
C69 C68 P7 115.9(3)
C70 C68 H68 104.5
C69 C68 H68 104.5
P7 C68 H68 104.5
C68 C69 H69A 109.5
C68 C69 H69B 109.5
H69A C69 H69B 109.5
C68 C69 H69C 109.5
H69A C69 H69C 109.5
H69B C69 H69C 109.5
C68 C70 H70A 109.5
C68 C70 H70B 109.5
H70A C70 H70B 109.5
C68 C70 H70C 109.5
H70A C70 H70C 109.5
H70B C70 H70C 109.5
C73 C71 C72 109.5(4)
C73 C71 P8 117.1(3)
C72 C71 P8 110.6(3)
C73 C71 H71 106.3
C72 C71 H71 106.3
P8 C71 H71 106.3
C71 C72 H72A 109.5
C71 C72 H72B 109.5
H72A C72 H72B 109.5
C71 C72 H72C 109.5
H72A C72 H72C 109.5
H72B C72 H72C 109.5
C71 C73 H73A 109.5
C71 C73 H73B 109.5
H73A C73 H73B 109.5
C71 C73 H73C 109.5
H73A C73 H73C 109.5
H73B C73 H73C 109.5
C75 C74 C76 108.0(4)
C75 C74 P8 116.3(3)
C76 C74 P8 111.7(3)
C75 C74 H74 106.8
C76 C74 H74 106.8
P8 C74 H74 106.8
C74 C75 H75A 109.5
C74 C75 H75B 109.5
H75A C75 H75B 109.5
C74 C75 H75C 109.5
H75A C75 H75C 109.5
H75B C75 H75C 109.5
C74 C76 H76A 109.5
C74 C76 H76B 109.5
H76A C76 H76B 109.5
C74 C76 H76C 109.5
H76A C76 H76C 109.5
H76B C76 H76C 109.5
Cl10 C77 Cl9 111.4(3)
Cl10 C77 H77A 109.3
Cl9 C77 H77A 109.3
Cl10 C77 H77B 109.3
Cl9 C77 H77B 109.3
H77A C77 H77B 108.0
Cl12 C78 Cl11 110.7(3)
Cl12 C78 H78A 109.5
Cl11 C78 H78A 109.5
Cl12 C78 H78B 109.5
Cl11 C78 H78B 109.5
H78A C78 H78B 108.1
Cl16 C80 Cl15 118.3(3)
Cl16 C80 H80A 107.7
Cl15 C80 H80A 107.7
Cl16 C80 H80B 107.7
Cl15 C80 H80B 107.7
H80A C80 H80B 107.1
Cl18 C81 Cl17 112.5(3)
Cl18 C81 H81A 109.1
Cl17 C81 H81A 109.1
Cl18 C81 H81B 109.1
Cl17 C81 H81B 109.1
H81A C81 H81B 107.8
C2 P1 C15 106.06(17)
C2 P1 C18 107.31(17)
C15 P1 C18 107.09(16)
C2 P1 Pd1 118.69(11)
C15 P1 Pd1 109.74(12)
C18 P1 Pd1 107.41(12)
C9 P2 C24 105.72(18)
C9 P2 C21 113.86(17)
C24 P2 C21 108.16(17)
C9 P2 Pd1 102.32(11)
C24 P2 Pd1 111.33(12)
C21 P2 Pd1 115.04(12)
C30 P3 C27 102.27(18)
C30 P3 C6 105.48(18)
C27 P3 C6 103.62(18)
C30 P3 Pd2 112.46(15)
C27 P3 Pd2 108.92(15)
C6 P3 Pd2 122.04(13)
C36 P4 C32 108.58(18)
C36 P4 C13 103.23(17)
C32 P4 C13 118.95(18)
C36 P4 Pd2 118.10(13)
C32 P4 Pd2 113.01(13)
C13 P4 Pd2 94.52(11)
C40 P5 C53 103.0(2)
C40 P5 C56B 118.8(2)
C53 P5 C56B 108.2(2)
C40 P5 Pd3 96.75(13)
C53 P5 Pd3 117.31(14)
C56B P5 Pd3 112.60(16)
C51 P7 C68 105.36(18)
C51 P7 C65 108.20(19)
C68 P7 C65 106.92(19)
C51 P7 Pd4A 111.2(2)
C68 P7 Pd4A 110.6(3)
C65 P7 Pd4A 114.1(2)
C51 P7 Pd4 118.65(14)
C68 P7 Pd4 112.35(15)
C65 P7 Pd4 104.82(15)
Pd4A P7 Pd4 9.76(19)
C44 P8 C71 113.1(2)
C44 P8 C74 105.8(2)
C71 P8 C74 107.8(2)
C44 P8 Pd4A 110.6(2)
C71 P8 Pd4A 105.5(2)
C74 P8 Pd4A 114.2(3)
C44 P8 Pd4 104.30(14)
C71 P8 Pd4 114.22(15)
C74 P8 Pd4 111.32(16)
Pd4A P8 Pd4 8.9(2)
Pd4 Cl7 Pd4A 7.5(2)
P1 Pd1 P2 91.46(3)
P1 Pd1 Cl2 170.51(4)
P2 Pd1 Cl2 95.37(3)
P1 Pd1 Cl1 86.78(3)
P2 Pd1 Cl1 176.01(4)
Cl2 Pd1 Cl1 85.98(3)
P4 Pd2 P3 92.80(4)
P4 Pd2 Cl4 90.84(4)
P3 Pd2 Cl4 172.56(4)
P4 Pd2 Cl3 167.49(4)
P3 Pd2 Cl3 89.65(4)
Cl4 Pd2 Cl3 88.18(4)
P5 Pd3 P6A 94.93(9)
P5 Pd3 P6 90.10(9)
P6A Pd3 P6 17.91(8)
P5 Pd3 Cl5 91.78(4)
P6A Pd3 Cl5 167.10(10)
P6 Pd3 Cl5 173.48(9)
P5 Pd3 Cl6 175.45(5)
P6A Pd3 Cl6 84.27(9)
P6 Pd3 Cl6 90.46(9)
Cl5 Pd3 Cl6 88.16(4)
C60 C59 C61 115.2(9)
C60 C59 P6 110.1(7)
C61 C59 P6 110.8(6)
C60 C59 H59 106.8
C61 C59 H59 106.8
P6 C59 H59 106.8
C59 C61 H61A 109.5
C59 C61 H61B 109.5
H61A C61 H61B 109.5
C59 C61 H61C 109.5
H61A C61 H61C 109.5
H61B C61 H61C 109.5
C59 C60 H60A 109.5
C59 C60 H60B 109.5
H60A C60 H60B 109.5
C59 C60 H60C 109.5
H60A C60 H60C 109.5
H60B C60 H60C 109.5
C64 C62 C63 115.3(19)
C64 C62 P6 131.6(17)
C63 C62 P6 108.8(15)
C64 C62 H62 96.8
C63 C62 H62 96.8
P6 C62 H62 96.8
C62 C63 H63A 109.5
C62 C63 H63B 109.5
H63A C63 H63B 109.5
C62 C63 H63C 109.5
H63A C63 H63C 109.5
H63B C63 H63C 109.5
C62 C64 H64A 109.5
C62 C64 H64B 109.5
H64A C64 H64B 109.5
C62 C64 H64C 109.5
H64A C64 H64C 109.5
H64B C64 H64C 109.5
C47 P6 C62 119.8(5)
C47 P6 C59 100.9(4)
C62 P6 C59 95.0(6)
C47 P6 Pd3 123.0(2)
C62 P6 Pd3 107.0(5)
C59 P6 Pd3 105.7(3)
C61A C59A C60A 112.7(9)
C61A C59A P6A 120.6(9)
C60A C59A P6A 113.6(7)
C61A C59A H59A 102.2
C60A C59A H59A 102.2
P6A C59A H59A 102.2
C59A C60A H60D 109.5
C59A C60A H60E 109.5
H60D C60A H60E 109.5
C59A C60A H60F 109.5
H60D C60A H60F 109.5
H60E C60A H60F 109.5
C59A C61A H61D 109.5
C59A C61A H61E 109.5
H61D C61A H61E 109.5
C59A C61A H61F 109.5
H61D C61A H61F 109.5
H61E C61A H61F 109.5
C64A C62A C63A 118.3(12)
C64A C62A P6A 110.4(11)
C63A C62A P6A 103.1(8)
C64A C62A H62A 108.2
C63A C62A H62A 108.2
P6A C62A H62A 108.2
C62A C63A H63D 109.5
C62A C63A H63E 109.5
H63D C63A H63E 109.5
C62A C63A H63F 109.5
H63D C63A H63F 109.5
H63E C63A H63F 109.5
C62A C64A H64D 109.5
C62A C64A H64E 109.5
H64D C64A H64E 109.5
C62A C64A H64F 109.5
H64D C64A H64F 109.5
H64E C64A H64F 109.5
C59A P6A C62A 111.0(5)
C59A P6A C47 110.9(4)
C62A P6A C47 100.0(5)
C59A P6A Pd3 111.5(3)
C62A P6A Pd3 107.9(5)
C47 P6A Pd3 115.0(2)
P7 Pd4 P8 91.78(9)
P7 Pd4 Cl7 87.66(8)
P8 Pd4 Cl7 179.37(13)
P7 Pd4 Cl8 167.48(12)
P8 Pd4 Cl8 94.69(9)
Cl7 Pd4 Cl8 85.81(9)
P8 Pd4A P7 96.6(3)
P8 Pd4A Cl8A 90.3(3)
P7 Pd4A Cl8A 161.2(4)
P8 Pd4A Cl7 163.3(4)
P7 Pd4A Cl7 83.0(2)
Cl8A Pd4A Cl7 95.3(3)
Cl13 C79 Cl14 108.1(3)
Cl13 C79 H79A 110.1
Cl14 C79 H79A 110.1
Cl13 C79 H79B 110.1
Cl14 C79 H79B 110.1
H79A C79 H79B 108.4
O1 C82 H82A 109.5
O1 C82 H82B 109.5
H82A C82 H82B 109.5
O1 C82 H82C 109.5
H82A C82 H82C 109.5
H82B C82 H82C 109.5
Cl5A Cl15 C80 79.4(5)

loop_
_geom_bond_atom_site_label_1
_geom_bond_atom_site_label_2
_geom_bond_distance
C1 C2 1.421(5)
C1 C6 1.423(5)
C1 C8 1.487(5)
C2 C3 1.392(5)
C2 P1 1.856(4)
C3 C4 1.382(5)
C3 H3 0.9500
C4 C5 1.390(5)
C4 C7 1.500(6)
C5 C6 1.404(5)
C5 H5 0.9500
C6 P3 1.871(4)
C7 H7A 0.9800
C7 H7B 0.9800
C7 H7C 0.9800
C8 C13 1.406(5)
C8 C9 1.423(5)
C9 C10 1.400(5)
C9 P2 1.853(4)
C10 C11 1.379(6)
C10 H10 0.9500
C11 C12 1.385(5)
C11 C14 1.510(5)
C12 C13 1.393(5)
C12 H12 0.9500
C13 P4 1.862(4)
C14 H14A 0.9800
C14 H14B 0.9800
C14 H14C 0.9800
C15 C17 1.523(5)
C15 C16 1.559(5)
C15 P1 1.860(4)
C15 H15 1.0000
C16 H16A 0.9800
C16 H16B 0.9800
C16 H16C 0.9800
C17 H17A 0.9800
C17 H17B 0.9800
C17 H17C 0.9800
C18 C20A 1.532(5)
C18 C19 1.532(5)
C18 P1 1.881(4)
C18 H18 1.0000
C19 H19A 0.9800
C19 H19B 0.9800
C19 H19C 0.9800
C20A H20A 0.9800
C20A H20B 0.9800
C20A H20C 0.9800
C21 C22 1.523(6)
C21 C23 1.535(5)
C21 P2 1.873(4)
C21 H21 1.0000
C22 H22A 0.9800
C22 H22B 0.9800
C22 H22C 0.9800
C23 H23A 0.9800
C23 H23B 0.9800
C23 H23C 0.9800
C24 C25 1.534(6)
C24 C26 1.551(5)
C24 P2 1.860(4)
C24 H24 1.0000
C25 H25A 0.9800
C25 H25B 0.9800
C25 H25C 0.9800
C26 H26A 0.9800
C26 H26B 0.9800
C26 H26C 0.9800
C27 C29 1.525(6)
C27 C28 1.529(6)
C27 P3 1.857(4)
C27 H27 1.0000
C28 H28A 0.9800
C28 H28B 0.9800
C28 H28C 0.9800
C29 H29A 0.9800
C29 H29B 0.9800
C29 H29C 0.9800
C30 C33 1.518(6)
C30 C31 1.529(6)
C30 P3 1.855(4)
C30 H30 1.0000
C31 H31A 0.9800
C31 H31B 0.9800
C31 H31C 0.9800
C32 C34 1.530(5)
C32 C35 1.542(5)
C32 P4 1.853(4)
C32 H32 1.0000
C33 H33A 0.9800
C33 H33B 0.9800
C33 H33C 0.9800
C34 H34A 0.9800
C34 H34B 0.9800
C34 H34C 0.9800
C35 H35A 0.9800
C35 H35B 0.9800
C35 H35C 0.9800
C36 C38 1.523(5)
C36 C37 1.541(5)
C36 P4 1.851(4)
C36 H36 1.0000
C37 H37A 0.9800
C37 H37B 0.9800
C37 H37C 0.9800
C38 H38A 0.9800
C38 H38B 0.9800
C38 H38C 0.9800
C39 C40 1.395(6)
C39 C44 1.422(6)
C39 C46 1.493(6)
C40 C41 1.394(6)
C40 P5 1.853(5)
C41 C42 1.382(7)
C41 H41 0.9500
C42 C43 1.395(7)
C42 C45 1.509(7)
C43 C44 1.385(6)
C43 H43 0.9500
C44 P8 1.856(4)
C45 H45A 0.9800
C45 H45B 0.9800
C45 H45C 0.9800
C46 C51 1.406(5)
C46 C47 1.421(6)
C47 C48 1.368(7)
C47 P6 1.812(6)
C47 P6A 1.991(6)
C48 C49 1.382(7)
C48 H48 0.9500
C49 C50 1.365(6)
C49 C52 1.511(7)
C50 C51 1.393(6)
C50 H50 0.9500
C51 P7 1.858(4)
C52 H52A 0.9800
C52 H52B 0.9800
C52 H52C 0.9800
C53 C55 1.524(7)
C53 C54 1.538(6)
C53 P5 1.856(5)
C53 H53 1.0000
C54 H54A 0.9800
C54 H54B 0.9800
C54 H54C 0.9800
C55 H55A 0.9800
C55 H55B 0.9800
C55 H55C 0.9800
C56B C57 1.519(7)
C56B C58 1.536(7)
C56B P5 1.864(5)
C56B H56 1.0000
C57 H57A 0.9800
C57 H57B 0.9800
C57 H57C 0.9800
C58 H58A 0.9800
C58 H58B 0.9800
C58 H58C 0.9800
C65 C66 1.524(6)
C65 C67 1.533(5)
C65 P7 1.866(4)
C65 H65 1.0000
C66 H66A 0.9800
C66 H66B 0.9800
C66 H66C 0.9800
C67 H67A 0.9800
C67 H67B 0.9800
C67 H67C 0.9800
C68 C70 1.539(6)
C68 C69 1.549(6)
C68 P7 1.858(4)
C68 H68 1.0000
C69 H69A 0.9800
C69 H69B 0.9800
C69 H69C 0.9800
C70 H70A 0.9800
C70 H70B 0.9800
C70 H70C 0.9800
C71 C73 1.532(6)
C71 C72 1.541(6)
C71 P8 1.857(5)
C71 H71 1.0000
C72 H72A 0.9800
C72 H72B 0.9800
C72 H72C 0.9800
C73 H73A 0.9800
C73 H73B 0.9800
C73 H73C 0.9800
C74 C75 1.547(6)
C74 C76 1.554(8)
C74 P8 1.858(4)
C74 H74 1.0000
C75 H75A 0.9800
C75 H75B 0.9800
C75 H75C 0.9800
C76 H76A 0.9800
C76 H76B 0.9800
C76 H76C 0.9800
C77 Cl10 1.734(5)
C77 Cl9 1.763(5)
C77 H77A 0.9900
C77 H77B 0.9900
C78 Cl12 1.756(5)
C78 Cl11 1.761(5)
C78 H78A 0.9900
C78 H78B 0.9900
C80 Cl16 1.742(5)
C80 Cl15 1.756(6)
C80 H80A 0.9900
C80 H80B 0.9900
C81 Cl18 1.736(5)
C81 Cl17 1.746(5)
C81 H81A 0.9900
C81 H81B 0.9900
P1 Pd1 2.2744(9)
P2 Pd1 2.2782(9)
P3 Pd2 2.2993(11)
P4 Pd2 2.2492(9)
P5 Pd3 2.2586(11)
P7 Pd4A 2.250(8)
P7 Pd4 2.264(2)
P8 Pd4A 2.154(8)
P8 Pd4 2.316(2)
Cl1 Pd1 2.3738(9)
Cl2 Pd1 2.3628(9)
Cl3 Pd2 2.3640(9)
Cl4 Pd2 2.3327(12)
Cl5 Pd3 2.3392(12)
Cl6 Pd3 2.3716(12)
Cl7 Pd4 2.338(2)
Cl7 Pd4A 2.549(8)
Pd3 P6A 2.310(4)
Pd3 P6 2.310(4)
C59 C60 1.545(11)
C59 C61 1.740(16)
C59 P6 1.894(9)
C59 H59 1.0000
C61 H61A 0.9800
C61 H61B 0.9800
C61 H61C 0.9800
C60 H60A 0.9800
C60 H60B 0.9800
C60 H60C 0.9800
C62 C64 1.396(17)
C62 C63 1.524(18)
C62 P6 1.890(12)
C62 H62 1.0000
C63 H63A 0.9800
C63 H63B 0.9800
C63 H63C 0.9800
C64 H64A 0.9800
C64 H64B 0.9800
C64 H64C 0.9800
C59A C61A 1.470(13)
C59A C60A 1.556(12)
C59A P6A 1.864(9)
C59A H59A 1.0000
C60A H60D 0.9800
C60A H60E 0.9800
C60A H60F 0.9800
C61A H61D 0.9800
C61A H61E 0.9800
C61A H61F 0.9800
C62A C64A 1.573(15)
C62A C63A 1.600(14)
C62A P6A 1.883(13)
C62A H62A 1.0000
C63A H63D 0.9800
C63A H63E 0.9800
C63A H63F 0.9800
C64A H64D 0.9800
C64A H64E 0.9800
C64A H64F 0.9800
Pd4 Cl8 2.347(2)
Pd4A Cl8A 2.361(9)
C79 Cl13 1.745(6)
C79 Cl14 1.856(6)
C79 H79A 0.9900
C79 H79B 0.9900
O1 C82 1.385(13)
C82 H82A 0.9800
C82 H82B 0.9800
C82 H82C 0.9800
Cl15 Cl5A 1.19(3)

loop_
_geom_torsion_atom_site_label_1
_geom_torsion_atom_site_label_2
_geom_torsion_atom_site_label_3
_geom_torsion_atom_site_label_4
_geom_torsion
C6 C1 C2 C3 4.5(5)
C8 C1 C2 C3 -172.0(3)
C6 C1 C2 P1 179.9(3)
C8 C1 C2 P1 3.4(5)
C1 C2 C3 C4 -0.8(5)
P1 C2 C3 C4 -176.5(3)
C2 C3 C4 C5 -2.1(5)
C2 C3 C4 C7 178.9(4)
C3 C4 C5 C6 1.3(6)
C7 C4 C5 C6 -179.7(4)
C4 C5 C6 C1 2.3(5)
C4 C5 C6 P3 -176.8(3)
C2 C1 C6 C5 -5.2(5)
C8 C1 C6 C5 171.2(3)
C2 C1 C6 P3 173.9(3)
C8 C1 C6 P3 -9.7(5)
C2 C1 C8 C13 -114.4(4)
C6 C1 C8 C13 69.2(5)
C2 C1 C8 C9 66.0(4)
C6 C1 C8 C9 -110.4(4)
C13 C8 C9 C10 -0.8(5)
C1 C8 C9 C10 178.8(3)
C13 C8 C9 P2 168.2(3)
C1 C8 C9 P2 -12.2(5)
C8 C9 C10 C11 -0.5(5)
P2 C9 C10 C11 -170.8(3)
C9 C10 C11 C12 0.6(5)
C9 C10 C11 C14 178.6(3)
C10 C11 C12 C13 0.7(5)
C14 C11 C12 C13 -177.4(3)
C11 C12 C13 C8 -2.0(5)
C11 C12 C13 P4 -172.1(3)
C9 C8 C13 C12 2.1(5)
C1 C8 C13 C12 -177.6(3)
C9 C8 C13 P4 170.8(3)
C1 C8 C13 P4 -8.8(5)
C44 C39 C40 C41 -4.2(6)
C46 C39 C40 C41 173.9(4)
C44 C39 C40 P5 -170.7(3)
C46 C39 C40 P5 7.5(5)
C39 C40 C41 C42 1.3(6)
P5 C40 C41 C42 169.4(4)
C40 C41 C42 C43 1.8(7)
C40 C41 C42 C45 -177.2(4)
C41 C42 C43 C44 -1.9(7)
C45 C42 C43 C44 177.0(4)
C42 C43 C44 C39 -1.0(6)
C42 C43 C44 P8 170.8(4)
C40 C39 C44 C43 4.1(6)
C46 C39 C44 C43 -174.1(4)
C40 C39 C44 P8 -167.0(3)
C46 C39 C44 P8 14.9(5)
C40 C39 C46 C51 113.0(4)
C44 C39 C46 C51 -68.9(5)
C40 C39 C46 C47 -69.2(5)
C44 C39 C46 C47 109.0(5)
C51 C46 C47 C48 5.7(7)
C39 C46 C47 C48 -172.2(4)
C51 C46 C47 P6 -162.6(4)
C39 C46 C47 P6 19.5(7)
C51 C46 C47 P6A 177.1(3)
C39 C46 C47 P6A -0.7(6)
C46 C47 C48 C49 -3.6(8)
P6 C47 C48 C49 167.0(4)
P6A C47 C48 C49 -174.6(4)
C47 C48 C49 C50 -0.1(7)
C47 C48 C49 C52 179.4(5)
C48 C49 C50 C51 1.7(7)
C52 C49 C50 C51 -177.8(4)
C49 C50 C51 C46 0.6(6)
C49 C50 C51 P7 176.7(4)
C47 C46 C51 C50 -4.2(6)
C39 C46 C51 C50 173.7(4)
C47 C46 C51 P7 180.0(3)
C39 C46 C51 P7 -2.2(6)
C3 C2 P1 C15 -17.0(3)
C1 C2 P1 C15 167.5(3)
C3 C2 P1 C18 -131.3(3)
C1 C2 P1 C18 53.2(3)
C3 C2 P1 Pd1 106.9(3)
C1 C2 P1 Pd1 -68.6(3)
C17 C15 P1 C2 85.1(3)
C16 C15 P1 C2 -47.6(3)
C17 C15 P1 C18 -160.6(3)
C16 C15 P1 C18 66.7(3)
C17 C15 P1 Pd1 -44.3(3)
C16 C15 P1 Pd1 -177.0(2)
C20A C18 P1 C2 112.0(3)
C19 C18 P1 C2 -122.4(3)
C20A C18 P1 C15 -1.5(3)
C19 C18 P1 C15 124.1(3)
C20A C18 P1 Pd1 -119.3(3)
C19 C18 P1 Pd1 6.2(3)
C10 C9 P2 C24 -29.1(3)
C8 C9 P2 C24 161.5(3)
C10 C9 P2 C21 -147.7(3)
C8 C9 P2 C21 42.9(3)
C10 C9 P2 Pd1 87.5(3)
C8 C9 P2 Pd1 -81.9(3)
C25 C24 P2 C9 -177.3(3)
C26 C24 P2 C9 -49.5(3)
C25 C24 P2 C21 -55.0(3)
C26 C24 P2 C21 72.8(4)
C25 C24 P2 Pd1 72.3(3)
C26 C24 P2 Pd1 -159.9(3)
C22 C21 P2 C9 -145.4(3)
C23 C21 P2 C9 89.0(3)
C22 C21 P2 C24 97.4(3)
C23 C21 P2 C24 -28.2(3)
C22 C21 P2 Pd1 -27.8(3)
C23 C21 P2 Pd1 -153.3(3)
C33 C30 P3 C27 178.2(3)
C31 C30 P3 C27 -53.3(3)
C33 C30 P3 C6 -73.8(3)
C31 C30 P3 C6 54.8(3)
C33 C30 P3 Pd2 61.5(3)
C31 C30 P3 Pd2 -169.9(2)
C29 C27 P3 C30 -59.3(4)
C28 C27 P3 C30 177.3(3)
C29 C27 P3 C6 -168.8(3)
C28 C27 P3 C6 67.8(4)
C29 C27 P3 Pd2 59.9(3)
C28 C27 P3 Pd2 -63.5(3)
C5 C6 P3 C30 -90.3(3)
C1 C6 P3 C30 90.7(3)
C5 C6 P3 C27 16.8(3)
C1 C6 P3 C27 -162.2(3)
C5 C6 P3 Pd2 139.9(2)
C1 C6 P3 Pd2 -39.2(4)
C38 C36 P4 C32 -51.2(3)
C37 C36 P4 C32 77.9(3)
C38 C36 P4 C13 -178.3(3)
C37 C36 P4 C13 -49.2(3)
C38 C36 P4 Pd2 79.1(3)
C37 C36 P4 Pd2 -151.8(2)
C34 C32 P4 C36 -60.3(4)
C35 C32 P4 C36 67.7(3)
C34 C32 P4 C13 57.2(4)
C35 C32 P4 C13 -174.7(3)
C34 C32 P4 Pd2 166.7(3)
C35 C32 P4 Pd2 -65.3(3)
C12 C13 P4 C36 -38.2(3)
C8 C13 P4 C36 152.5(3)
C12 C13 P4 C32 -158.4(3)
C8 C13 P4 C32 32.2(4)
C12 C13 P4 Pd2 82.1(3)
C8 C13 P4 Pd2 -87.3(3)
C41 C40 P5 C53 40.6(3)
C39 C40 P5 C53 -152.2(3)
C41 C40 P5 C56B 160.1(3)
C39 C40 P5 C56B -32.7(4)
C41 C40 P5 Pd3 -79.5(3)
C39 C40 P5 Pd3 87.7(3)
C55 C53 P5 C40 178.6(3)
C54 C53 P5 C40 51.2(4)
C55 C53 P5 C56B 52.0(4)
C54 C53 P5 C56B -75.4(4)
C55 C53 P5 Pd3 -76.7(4)
C54 C53 P5 Pd3 156.0(3)
C57 C56B P5 C40 -70.1(4)
C58 C56B P5 C40 165.7(4)
C57 C56B P5 C53 46.7(4)
C58 C56B P5 C53 -77.6(4)
C57 C56B P5 Pd3 177.9(3)
C58 C56B P5 Pd3 53.7(4)
C50 C51 P7 C68 19.4(4)
C46 C51 P7 C68 -164.7(3)
C50 C51 P7 C65 133.5(3)
C46 C51 P7 C65 -50.6(4)
C50 C51 P7 Pd4A -100.4(4)
C46 C51 P7 Pd4A 75.5(4)
C50 C51 P7 Pd4 -107.4(3)
C46 C51 P7 Pd4 68.5(4)
C70 C68 P7 C51 -84.3(3)
C69 C68 P7 C51 48.1(4)
C70 C68 P7 C65 160.8(3)
C69 C68 P7 C65 -66.9(4)
C70 C68 P7 Pd4A 36.0(4)
C69 C68 P7 Pd4A 168.4(3)
C70 C68 P7 Pd4 46.3(3)
C69 C68 P7 Pd4 178.7(3)
C66 C65 P7 C51 118.9(3)
C67 C65 P7 C51 -116.9(3)
C66 C65 P7 C68 -128.1(3)
C67 C65 P7 C68 -3.8(4)
C66 C65 P7 Pd4A -5.5(4)
C67 C65 P7 Pd4A 118.8(4)
C66 C65 P7 Pd4 -8.6(3)
C67 C65 P7 Pd4 115.6(3)
C43 C44 P8 C71 141.9(3)
C39 C44 P8 C71 -46.8(4)
C43 C44 P8 C74 24.1(4)
C39 C44 P8 C74 -164.6(3)
C43 C44 P8 Pd4A -100.0(4)
C39 C44 P8 Pd4A 71.2(4)
C43 C44 P8 Pd4 -93.4(3)
C39 C44 P8 Pd4 77.9(3)
C73 C71 P8 C44 -84.2(4)
C72 C71 P8 C44 149.4(3)
C73 C71 P8 C74 32.4(4)
C72 C71 P8 C74 -94.0(3)
C73 C71 P8 Pd4A 154.8(4)
C72 C71 P8 Pd4A 28.4(4)
C73 C71 P8 Pd4 156.7(3)
C72 C71 P8 Pd4 30.3(4)
C75 C74 P8 C44 51.5(4)
C76 C74 P8 C44 176.1(4)
C75 C74 P8 C71 -69.7(4)
C76 C74 P8 C71 54.9(4)
C75 C74 P8 Pd4A 173.4(4)
C76 C74 P8 Pd4A -62.0(5)
C75 C74 P8 Pd4 164.2(3)
C76 C74 P8 Pd4 -71.2(4)
C2 P1 Pd1 P2 16.24(15)
C15 P1 Pd1 P2 138.34(14)
C18 P1 Pd1 P2 -105.57(12)
C2 P1 Pd1 Cl2 152.3(2)
C15 P1 Pd1 Cl2 -85.6(3)
C18 P1 Pd1 Cl2 30.5(3)
C2 P1 Pd1 Cl1 -167.34(15)
C15 P1 Pd1 Cl1 -45.24(14)
C18 P1 Pd1 Cl1 70.85(12)
C9 P2 Pd1 P1 56.32(12)
C24 P2 Pd1 P1 168.84(15)
C21 P2 Pd1 P1 -67.67(14)
C9 P2 Pd1 Cl2 -117.09(12)
C24 P2 Pd1 Cl2 -4.57(15)
C21 P2 Pd1 Cl2 118.92(14)
C9 P2 Pd1 Cl1 -7.5(5)
C24 P2 Pd1 Cl1 105.1(5)
C21 P2 Pd1 Cl1 -131.5(5)
C36 P4 Pd2 P3 176.88(14)
C32 P4 Pd2 P3 -54.85(15)
C13 P4 Pd2 P3 69.28(13)
C36 P4 Pd2 Cl4 -9.60(15)
C32 P4 Pd2 Cl4 118.66(15)
C13 P4 Pd2 Cl4 -117.21(13)
C36 P4 Pd2 Cl3 75.8(2)
C32 P4 Pd2 Cl3 -156.0(2)
C13 P4 Pd2 Cl3 -31.8(2)
C30 P3 Pd2 P4 -134.54(13)
C27 P3 Pd2 P4 112.83(14)
C6 P3 Pd2 P4 -7.72(14)
C30 P3 Pd2 Cl4 106.2(3)
C27 P3 Pd2 Cl4 -6.4(3)
C6 P3 Pd2 Cl4 -127.0(3)
C30 P3 Pd2 Cl3 33.19(14)
C27 P3 Pd2 Cl3 -79.44(14)
C6 P3 Pd2 Cl3 160.01(14)
C40 P5 Pd3 P6A -56.22(17)
C53 P5 Pd3 P6A -164.6(2)
C56B P5 Pd3 P6A 68.8(2)
C40 P5 Pd3 P6 -73.48(16)
C53 P5 Pd3 P6 178.1(2)
C56B P5 Pd3 P6 51.58(19)
C40 P5 Pd3 Cl5 112.76(14)
C53 P5 Pd3 Cl5 4.37(18)
C56B P5 Pd3 Cl5 -122.17(18)
C40 P5 Pd3 Cl6 23.5(6)
C53 P5 Pd3 Cl6 -84.9(6)
C56B P5 Pd3 Cl6 148.6(6)
C48 C47 P6 C62 -5.1(8)
C46 C47 P6 C62 164.0(7)
P6A C47 P6 C62 -137.8(9)
C48 C47 P6 C59 97.2(5)
C46 C47 P6 C59 -93.7(6)
P6A C47 P6 C59 -35.4(5)
C48 C47 P6 Pd3 -145.8(3)
C46 C47 P6 Pd3 23.3(6)
P6A C47 P6 Pd3 81.6(5)
C64 C62 P6 C47 41(3)
C63 C62 P6 C47 -114.0(16)
C64 C62 P6 C59 -65(2)
C63 C62 P6 C59 140.4(17)
C64 C62 P6 Pd3 -173(2)
C63 C62 P6 Pd3 32.2(18)
C60 C59 P6 C47 -55.2(8)
C61 C59 P6 C47 73.5(7)
C60 C59 P6 C62 66.5(9)
C61 C59 P6 C62 -164.9(8)
C60 C59 P6 Pd3 175.8(7)
C61 C59 P6 Pd3 -55.6(7)
P5 Pd3 P6 C47 17.5(3)
P6A Pd3 P6 C47 -88.4(5)
Cl5 Pd3 P6 C47 124.3(7)
Cl6 Pd3 P6 C47 -158.0(3)
P5 Pd3 P6 C62 -127.4(6)
P6A Pd3 P6 C62 126.7(8)
Cl5 Pd3 P6 C62 -20.6(11)
Cl6 Pd3 P6 C62 57.1(6)
P5 Pd3 P6 C59 132.2(4)
P6A Pd3 P6 C59 26.2(5)
Cl5 Pd3 P6 C59 -121.0(8)
Cl6 Pd3 P6 C59 -43.3(4)
C61A C59A P6A C62A 7.4(12)
C60A C59A P6A C62A -130.9(9)
C61A C59A P6A C47 -102.8(10)
C60A C59A P6A C47 118.8(7)
C61A C59A P6A Pd3 127.7(10)
C60A C59A P6A Pd3 -10.6(8)
C64A C62A P6A C59A -51.8(11)
C63A C62A P6A C59A -179.2(8)
C64A C62A P6A C47 65.3(10)
C63A C62A P6A C47 -62.1(9)
C64A C62A P6A Pd3 -174.2(9)
C63A C62A P6A Pd3 58.4(9)
C48 C47 P6A C59A 110.6(5)
C46 C47 P6A C59A -60.6(5)
P6 C47 P6A C59A 166.1(7)
C48 C47 P6A C62A -6.6(7)
C46 C47 P6A C62A -177.7(6)
P6 C47 P6A C62A 48.9(7)
C48 C47 P6A Pd3 -121.9(4)
C46 C47 P6A Pd3 67.0(4)
P6 C47 P6A Pd3 -66.3(5)
P5 Pd3 P6A C59A 109.8(3)
P6 Pd3 P6A C59A -175.4(7)
Cl5 Pd3 P6A C59A -11.3(6)
Cl6 Pd3 P6A C59A -65.7(3)
P5 Pd3 P6A C62A -128.1(5)
P6 Pd3 P6A C62A -53.2(6)
Cl5 Pd3 P6A C62A 110.8(6)
Cl6 Pd3 P6A C62A 56.4(5)
P5 Pd3 P6A C47 -17.5(2)
P6 Pd3 P6A C47 57.4(4)
Cl5 Pd3 P6A C47 -138.6(3)
Cl6 Pd3 P6A C47 167.0(2)
C51 P7 Pd4 P8 -18.17(17)
C68 P7 Pd4 P8 -141.60(16)
C65 P7 Pd4 P8 102.67(14)
Pd4A P7 Pd4 P8 -60.1(16)
C51 P7 Pd4 Cl7 162.11(16)
C68 P7 Pd4 Cl7 38.68(17)
C65 P7 Pd4 Cl7 -77.05(14)
Pd4A P7 Pd4 Cl7 120.1(17)
C51 P7 Pd4 Cl8 -139.3(6)
C68 P7 Pd4 Cl8 97.2(6)
C65 P7 Pd4 Cl8 -18.5(6)
Pd4A P7 Pd4 Cl8 179(77)
C44 P8 Pd4 P7 -55.09(16)
C71 P8 Pd4 P7 68.88(18)
C74 P8 Pd4 P7 -168.69(18)
Pd4A P8 Pd4 P7 80.9(17)
C44 P8 Pd4 Cl7 -29(12)
C71 P8 Pd4 Cl7 95(12)
C74 P8 Pd4 Cl7 -143(12)
Pd4A P8 Pd4 Cl7 107(13)
C44 P8 Pd4 Cl8 114.18(17)
C71 P8 Pd4 Cl8 -121.85(18)
C74 P8 Pd4 Cl8 0.6(2)
Pd4A P8 Pd4 Cl8 -109.8(17)
Pd4A Cl7 Pd4 P7 -80.6(18)
Pd4A Cl7 Pd4 P8 -107(13)
Pd4A Cl7 Pd4 Cl8 110.1(18)
C44 P8 Pd4A P7 -43.5(3)
C71 P8 Pd4A P7 79.1(3)
C74 P8 Pd4A P7 -162.7(2)
Pd4 P8 Pd4A P7 -89.5(17)
C44 P8 Pd4A Cl8A 154.0(2)
C71 P8 Pd4A Cl8A -83.4(3)
C74 P8 Pd4A Cl8A 34.8(3)
Pd4 P8 Pd4A Cl8A 108.0(18)
C44 P8 Pd4A Cl7 44.0(14)
C71 P8 Pd4A Cl7 166.7(13)
C74 P8 Pd4A Cl7 -75.1(14)
Pd4 P8 Pd4A Cl7 -1.9(4)
C51 P7 Pd4A P8 -30.8(3)
C68 P7 Pd4A P8 -147.4(2)
C65 P7 Pd4A P8 92.0(2)
Pd4 P7 Pd4A P8 110.2(17)
C51 P7 Pd4A Cl8A 80.1(13)
C68 P7 Pd4A Cl8A -36.6(13)
C65 P7 Pd4A Cl8A -157.2(11)
Pd4 P7 Pd4A Cl8A -139(3)
C51 P7 Pd4A Cl7 166.04(16)
C68 P7 Pd4A Cl7 49.3(2)
C65 P7 Pd4A Cl7 -71.2(3)
Pd4 P7 Pd4A Cl7 -53.0(15)
Pd4 Cl7 Pd4A P8 2.3(5)
Pd4 Cl7 Pd4A P7 91.8(18)
Pd4 Cl7 Pd4A Cl8A -107.0(18)
Cl16 C80 Cl15 Cl5A 38.8(7)
